data_4106201
loop_
_publ_author_name
'Sarah E. Wengryniuk'
'Daniel Lim'
'Don M. Coltart'

_publ_section_title
;
 Regioselective Asymmetric \a,\a-Bisalkylation of Ketones via
 Complex-Induced Syn-Deprotonation of Chiral N-Amino Cyclic Carbamate
 Hydrazones
;
_journal_name_full 'Journal of the American Chemical Society'
_journal_page_first 8714
_journal_page_last 8720
_journal_paper_doi 10.1021/ja202267k
_journal_volume 133
_journal_year 2011
_chemical_absolute_configuration rmad
_chemical_formula_moiety 'C23 H29 Br N2 O2'
_chemical_formula_sum 'C23 H29 Br N2 O2'
_chemical_formula_weight 445.39
_chemical_name_common C23H29BrN2O2
_chemical_name_systematic
; 
 ? 
;
_space_group_IT_number 19
_symmetry_cell_setting orthorhombic
_symmetry_space_group_name_Hall 'P 2ac 2ab'
_symmetry_space_group_name_H-M 'P 21 21 21'
_atom_sites_solution_hydrogens geom
_atom_sites_solution_primary direct
_atom_sites_solution_secondary difmap
_audit_creation_method SHELXL-97
_cell_angle_alpha 90.00
_cell_angle_beta 90.00
_cell_angle_gamma 90.00
_cell_formula_units_Z 4
_cell_length_a 6.735(1)
_cell_length_b 10.415(2)
_cell_length_c 31.635(4)
_cell_measurement_reflns_used 5232
_cell_measurement_temperature 298(2)
_cell_measurement_theta_max 21.95
_cell_measurement_theta_min 2.57
_cell_volume 2219.0(6)
_computing_cell_refinement SAINT
_computing_data_collection 'Apex II 2.0 Rev.2 (Bruker, 2005)'
_computing_data_reduction 'SAINT 7.12A (Bruker, 2004)'
_computing_molecular_graphics 'SHELXTL 5.1, XP (Sheldrick, 1994)'
_computing_publication_material 'SHELXS-97 (Sheldrick, 1990)'
_computing_structure_refinement 'SHELXL-97 (Sheldrick, 1997)'
_computing_structure_solution 'SHELXS-97 (Sheldrick, 1990)'
_diffrn_ambient_temperature 298(2)
_diffrn_detector_area_resol_mean 8.3
_diffrn_measured_fraction_theta_full 0.998
_diffrn_measured_fraction_theta_max 0.998
_diffrn_measurement_device_type 'Bruker Kappa Apex II'
_diffrn_measurement_method \w
_diffrn_radiation_monochromator graphite
_diffrn_radiation_source 'fine-focus sealed tube'
_diffrn_radiation_type MoK\a
_diffrn_radiation_wavelength 0.71073
_diffrn_reflns_av_R_equivalents 0.0363
_diffrn_reflns_av_sigmaI/netI 0.0333
_diffrn_reflns_limit_h_max 8
_diffrn_reflns_limit_h_min -8
_diffrn_reflns_limit_k_max 13
_diffrn_reflns_limit_k_min -12
_diffrn_reflns_limit_l_max 39
_diffrn_reflns_limit_l_min -39
_diffrn_reflns_number 38041
_diffrn_reflns_theta_full 26.46
_diffrn_reflns_theta_max 26.46
_diffrn_reflns_theta_min 2.34
_diffrn_standards_number 0
_exptl_absorpt_coefficient_mu 1.872
_exptl_absorpt_correction_T_max 0.7140
_exptl_absorpt_correction_T_min 0.4545
_exptl_absorpt_correction_type multi-scan
_exptl_absorpt_process_details 'SADABS 2.10 (Sheldrick, 2004)'
_exptl_crystal_colour colourless
_exptl_crystal_density_diffrn 1.333
_exptl_crystal_description Needles
_exptl_crystal_F_000 928
_exptl_crystal_size_max 0.50
_exptl_crystal_size_mid 0.22
_exptl_crystal_size_min 0.18
_refine_diff_density_max 0.351
_refine_diff_density_min -0.306
_refine_diff_density_rms 0.035
_refine_ls_abs_structure_details 'Flack H D (1983), Acta Cryst. A39, 876-881'
_refine_ls_abs_structure_Flack 0.011(8)
_refine_ls_extinction_method none
_refine_ls_goodness_of_fit_ref 1.035
_refine_ls_hydrogen_treatment constr
_refine_ls_matrix_type full
_refine_ls_number_parameters 256
_refine_ls_number_reflns 4567
_refine_ls_number_restraints 0
_refine_ls_restrained_S_all 1.035
_refine_ls_R_factor_all 0.0538
_refine_ls_R_factor_gt 0.0357
_refine_ls_shift/su_max 0.000
_refine_ls_shift/su_mean 0.000
_refine_ls_structure_factor_coef Fsqd
_refine_ls_weighting_details 'calc w=1/[\s^2^(Fo^2^)+(0.0353P)^2^+0.4950P] where P=(Fo^2^+2Fc^2^)/3'
_refine_ls_weighting_scheme calc
_refine_ls_wR_factor_gt 0.0805
_refine_ls_wR_factor_ref 0.0878
_reflns_number_gt 3492
_reflns_number_total 4567
_reflns_threshold_expression I>2\s(I)
_cod_data_source_file ja202267k_si_004.cif
_cod_data_source_block dp309
_cod_database_code 4106201

loop_
_symmetry_equiv_pos_as_xyz
'x, y, z'
'-x+1/2, -y, z+1/2'
'-x, y+1/2, -z+1/2'
'x+1/2, -y+1/2, -z'

loop_
_atom_site_label
_atom_site_type_symbol
_atom_site_fract_x
_atom_site_fract_y
_atom_site_fract_z
_atom_site_U_iso_or_equiv
_atom_site_adp_type
_atom_site_occupancy
_atom_site_symmetry_multiplicity
_atom_site_calc_flag
_atom_site_refinement_flags
Br1 Br 1.32262(7) -0.30757(4) 0.072358(12) 0.09924(17) Uani 1 1 d .
O1 O 0.6850(3) 0.16185(16) 0.18414(6) 0.0619(5) Uani 1 1 d .
O2 O 0.8756(3) 0.30670(16) 0.21658(5) 0.0543(4) Uani 1 1 d .
N1 N 0.5193(3) 0.3681(2) 0.13833(6) 0.0490(5) Uani 1 1 d .
N2 N 0.7026(3) 0.37067(18) 0.16021(6) 0.0421(4) Uani 1 1 d .
C1 C 0.8123(5) -0.1003(3) 0.05099(9) 0.0716(8) Uani 1 1 d .
H1A H 0.7192 -0.0943 0.0294 0.086 Uiso 1 1 calc R
C2 C 0.9689(5) -0.1829(3) 0.04640(9) 0.0750(9) Uani 1 1 d .
H2A H 0.9810 -0.2327 0.0221 0.090 Uiso 1 1 calc R
C3 C 1.1076(5) -0.1915(3) 0.07788(8) 0.0648(7) Uani 1 1 d .
C4 C 1.0901(5) -0.1188(3) 0.11346(9) 0.0692(8) Uani 1 1 d .
H4A H 1.1851 -0.1247 0.1347 0.083 Uiso 1 1 calc R
C5 C 0.9311(5) -0.0363(3) 0.11788(9) 0.0661(8) Uani 1 1 d .
H5A H 0.9198 0.0129 0.1423 0.079 Uiso 1 1 calc R
C6 C 0.7877(4) -0.0255(2) 0.08664(8) 0.0565(6) Uani 1 1 d .
C7 C 0.6144(4) 0.0627(3) 0.09226(10) 0.0644(7) Uani 1 1 d .
H7A H 0.5534 0.0455 0.1195 0.077 Uiso 1 1 calc R
H7B H 0.5168 0.0442 0.0706 0.077 Uiso 1 1 calc R
C8 C 0.6702(4) 0.2059(2) 0.08995(8) 0.0528(6) Uani 1 1 d .
H8A H 0.7879 0.2183 0.1077 0.063 Uiso 1 1 calc R
C9 C 0.7259(6) 0.2466(3) 0.04480(9) 0.0714(9) Uani 1 1 d .
H9A H 0.8313 0.1913 0.0346 0.086 Uiso 1 1 calc R
H9B H 0.6117 0.2346 0.0265 0.086 Uiso 1 1 calc R
C10 C 0.7925(6) 0.3832(4) 0.04192(11) 0.0834(9) Uani 1 1 d .
H10A H 0.8925 0.4080 0.0605 0.100 Uiso 1 1 calc R
C11 C 0.7299(9) 0.4664(4) 0.01774(17) 0.1361(19) Uani 1 1 d .
H11A H 0.6300 0.4468 -0.0015 0.204 Uiso 1 1 calc R
H11B H 0.7826 0.5489 0.0187 0.204 Uiso 1 1 calc R
C12 C 0.5075(4) 0.2908(3) 0.10748(8) 0.0543(6) Uani 1 1 d .
C13 C 0.3074(5) 0.2872(4) 0.08599(12) 0.0885(10) Uani 1 1 d .
H13A H 0.2198 0.3475 0.0994 0.133 Uiso 1 1 calc R
H13B H 0.2526 0.2024 0.0882 0.133 Uiso 1 1 calc R
H13C H 0.3226 0.3097 0.0567 0.133 Uiso 1 1 calc R
C14 C 0.7463(4) 0.2687(2) 0.18647(7) 0.0469(6) Uani 1 1 d .
C15 C 0.9214(4) 0.4407(2) 0.20980(8) 0.0494(6) Uani 1 1 d .
H15A H 1.0486 0.4496 0.1951 0.059 Uiso 1 1 calc R
C16 C 0.9164(4) 0.5267(3) 0.24875(9) 0.0595(7) Uani 1 1 d .
H16A H 1.0456 0.5638 0.2546 0.071 Uiso 1 1 calc R
H16B H 0.8699 0.4806 0.2735 0.071 Uiso 1 1 calc R
C17 C 0.7665(4) 0.6294(2) 0.23450(8) 0.0525(6) Uani 1 1 d .
H17A H 0.7204 0.6856 0.2573 0.063 Uiso 1 1 calc R
C18 C 0.8542(4) 0.7015(3) 0.19649(9) 0.0597(7) Uani 1 1 d .
H18A H 0.9928 0.7221 0.2013 0.072 Uiso 1 1 calc R
H18B H 0.7817 0.7803 0.1912 0.072 Uiso 1 1 calc R
C19 C 0.8310(4) 0.6062(2) 0.15878(8) 0.0546(6) Uani 1 1 d .
H19A H 0.7373 0.6376 0.1379 0.065 Uiso 1 1 calc R
H19B H 0.9573 0.5886 0.1452 0.065 Uiso 1 1 calc R
C20 C 0.7518(3) 0.4894(2) 0.18196(7) 0.0404(5) Uani 1 1 d .
C21 C 0.6008(3) 0.5482(2) 0.21410(8) 0.0441(5) Uani 1 1 d .
C22 C 0.5001(5) 0.4511(3) 0.24253(9) 0.0597(7) Uani 1 1 d .
H22B H 0.4177 0.4951 0.2626 0.090 Uiso 1 1 calc R
H22C H 0.5990 0.4021 0.2573 0.090 Uiso 1 1 calc R
H22D H 0.4198 0.3946 0.2257 0.090 Uiso 1 1 calc R
C23 C 0.4381(4) 0.6300(3) 0.19340(10) 0.0588(7) Uani 1 1 d .
H23A H 0.3533 0.6650 0.2149 0.088 Uiso 1 1 calc R
H23B H 0.3610 0.5774 0.1746 0.088 Uiso 1 1 calc R
H23C H 0.4982 0.6987 0.1777 0.088 Uiso 1 1 calc R

loop_
_atom_site_aniso_label
_atom_site_aniso_U_11
_atom_site_aniso_U_22
_atom_site_aniso_U_33
_atom_site_aniso_U_23
_atom_site_aniso_U_13
_atom_site_aniso_U_12
Br1 0.1151(3) 0.1029(3) 0.0798(2) 0.0024(2) 0.0150(2) 0.0427(2)
O1 0.0854(13) 0.0434(10) 0.0569(10) -0.0009(8) 0.0017(10) -0.0042(10)
O2 0.0623(11) 0.0484(10) 0.0523(9) -0.0006(8) -0.0156(8) 0.0133(9)
N1 0.0408(10) 0.0513(12) 0.0550(12) -0.0049(10) -0.0085(9) 0.0025(9)
N2 0.0402(10) 0.0435(10) 0.0428(10) 0.0002(8) -0.0069(8) 0.0028(9)
C1 0.090(2) 0.0648(18) 0.0599(16) -0.0133(14) -0.0170(17) 0.0026(18)
C2 0.102(2) 0.0653(19) 0.0575(17) -0.0175(15) 0.0027(17) 0.007(2)
C3 0.0862(19) 0.0539(15) 0.0545(16) 0.0072(14) 0.0115(14) 0.0058(15)
C4 0.082(2) 0.0709(19) 0.0548(16) 0.0013(15) -0.0049(15) 0.0134(17)
C5 0.086(2) 0.0618(18) 0.0507(15) -0.0072(13) -0.0024(15) 0.0078(15)
C6 0.0660(16) 0.0466(14) 0.0568(15) -0.0014(11) -0.0012(13) -0.0071(13)
C7 0.0678(18) 0.0595(16) 0.0659(17) -0.0116(14) -0.0077(14) -0.0057(14)
C8 0.0563(14) 0.0504(14) 0.0516(13) -0.0082(11) -0.0062(12) 0.0004(13)
C9 0.095(2) 0.0637(17) 0.0558(16) -0.0055(13) 0.0017(16) 0.0117(17)
C10 0.087(2) 0.086(2) 0.078(2) 0.0164(18) 0.0061(19) 0.010(2)
C11 0.156(5) 0.094(3) 0.159(5) 0.027(3) -0.017(4) 0.001(3)
C12 0.0486(14) 0.0549(16) 0.0593(15) -0.0060(13) -0.0139(12) 0.0006(12)
C13 0.0675(19) 0.094(2) 0.104(2) -0.029(2) -0.0349(19) 0.0127(19)
C14 0.0527(14) 0.0438(14) 0.0443(13) -0.0030(10) 0.0027(11) 0.0052(11)
C15 0.0371(12) 0.0524(15) 0.0587(15) -0.0029(12) -0.0071(11) 0.0052(10)
C16 0.0578(15) 0.0606(16) 0.0601(16) -0.0078(13) -0.0191(13) 0.0025(12)
C17 0.0516(14) 0.0486(13) 0.0573(15) -0.0095(12) -0.0057(12) 0.0001(11)
C18 0.0477(14) 0.0509(15) 0.0806(18) -0.0056(14) -0.0042(13) -0.0075(12)
C19 0.0487(14) 0.0530(15) 0.0619(15) 0.0051(12) 0.0048(13) -0.0034(12)
C20 0.0351(10) 0.0396(11) 0.0464(12) -0.0017(10) -0.0033(9) 0.0002(9)
C21 0.0420(12) 0.0400(12) 0.0504(13) -0.0008(11) 0.0005(11) 0.0001(10)
C22 0.0599(15) 0.0592(16) 0.0600(17) -0.0051(13) 0.0163(14) -0.0010(13)
C23 0.0432(13) 0.0550(15) 0.0782(18) -0.0074(14) -0.0024(13) 0.0077(12)

loop_
_atom_type_symbol
_atom_type_description
_atom_type_scat_dispersion_real
_atom_type_scat_dispersion_imag
_atom_type_scat_source
C C 0.0033 0.0016 'International Tables Vol C Tables 4.2.6.8 and 6.1.1.4'
H H 0.0000 0.0000 'International Tables Vol C Tables 4.2.6.8 and 6.1.1.4'
Br Br -0.2901 2.4595 'International Tables Vol C Tables 4.2.6.8 and 6.1.1.4'
N N 0.0061 0.0033 'International Tables Vol C Tables 4.2.6.8 and 6.1.1.4'
O O 0.0106 0.0060 'International Tables Vol C Tables 4.2.6.8 and 6.1.1.4'

loop_
_geom_angle_atom_site_label_1
_geom_angle_atom_site_label_2
_geom_angle_atom_site_label_3
_geom_angle
C14 O2 C15 108.41(17)
C12 N1 N2 116.3(2)
C14 N2 N1 117.77(19)
C14 N2 C20 108.73(17)
N1 N2 C20 116.52(18)
C2 C1 C6 122.2(3)
C2 C1 H1A 118.9
C6 C1 H1A 118.9
C3 C2 C1 119.3(3)
C3 C2 H2A 120.3
C1 C2 H2A 120.3
C4 C3 C2 120.4(3)
C4 C3 Br1 119.8(2)
C2 C3 Br1 119.8(2)
C3 C4 C5 119.8(3)
C3 C4 H4A 120.1
C5 C4 H4A 120.1
C4 C5 C6 121.3(3)
C4 C5 H5A 119.4
C6 C5 H5A 119.4
C1 C6 C5 117.0(3)
C1 C6 C7 122.5(3)
C5 C6 C7 120.6(2)
C6 C7 C8 113.5(2)
C6 C7 H7A 108.9
C8 C7 H7A 108.9
C6 C7 H7B 108.9
C8 C7 H7B 108.9
H7A C7 H7B 107.7
C12 C8 C9 110.9(2)
C12 C8 C7 111.8(2)
C9 C8 C7 111.8(2)
C12 C8 H8A 107.4
C9 C8 H8A 107.4
C7 C8 H8A 107.4
C10 C9 C8 113.1(2)
C10 C9 H9A 109.0
C8 C9 H9A 109.0
C10 C9 H9B 109.0
C8 C9 H9B 109.0
H9A C9 H9B 107.8
C11 C10 C9 127.3(4)
C11 C10 H10A 116.4
C9 C10 H10A 116.4
C10 C11 H11A 120.0
C10 C11 H11B 120.0
H11A C11 H11B 120.0
N1 C12 C13 114.7(2)
N1 C12 C8 127.4(2)
C13 C12 C8 117.8(2)
C12 C13 H13A 109.5
C12 C13 H13B 109.5
H13A C13 H13B 109.5
C12 C13 H13C 109.5
H13A C13 H13C 109.5
H13B C13 H13C 109.5
O1 C14 O2 122.8(2)
O1 C14 N2 127.5(2)
O2 C14 N2 109.7(2)
O2 C15 C16 116.3(2)
O2 C15 C20 104.27(19)
C16 C15 C20 104.8(2)
O2 C15 H15A 110.4
C16 C15 H15A 110.4
C20 C15 H15A 110.4
C15 C16 C17 100.7(2)
C15 C16 H16A 111.6
C17 C16 H16A 111.6
C15 C16 H16B 111.6
C17 C16 H16B 111.6
H16A C16 H16B 109.4
C18 C17 C16 108.5(2)
C18 C17 C21 102.64(19)
C16 C17 C21 102.52(19)
C18 C17 H17A 114.0
C16 C17 H17A 114.0
C21 C17 H17A 114.0
C17 C18 C19 104.4(2)
C17 C18 H18A 110.9
C19 C18 H18A 110.9
C17 C18 H18B 110.9
C19 C18 H18B 110.9
H18A C18 H18B 108.9
C20 C19 C18 100.1(2)
C20 C19 H19A 111.7
C18 C19 H19A 111.7
C20 C19 H19B 111.7
C18 C19 H19B 111.7
H19A C19 H19B 109.5
N2 C20 C19 122.3(2)
N2 C20 C15 99.29(18)
C19 C20 C15 106.3(2)
N2 C20 C21 119.51(19)
C19 C20 C21 103.24(19)
C15 C20 C21 103.95(19)
C22 C21 C23 107.7(2)
C22 C21 C17 116.2(2)
C23 C21 C17 113.0(2)
C22 C21 C20 114.6(2)
C23 C21 C20 113.9(2)
C17 C21 C20 90.92(18)
C21 C22 H22B 109.5
C21 C22 H22C 109.5
H22B C22 H22C 109.5
C21 C22 H22D 109.5
H22B C22 H22D 109.5
H22C C22 H22D 109.5
C21 C23 H23A 109.5
C21 C23 H23B 109.5
H23A C23 H23B 109.5
C21 C23 H23C 109.5
H23A C23 H23C 109.5
H23B C23 H23C 109.5

loop_
_geom_bond_atom_site_label_1
_geom_bond_atom_site_label_2
_geom_bond_distance
Br1 C3 1.894(3)
O1 C14 1.189(3)
O2 C14 1.350(3)
O2 C15 1.446(3)
N1 C12 1.268(3)
N1 N2 1.415(3)
N2 C14 1.380(3)
N2 C20 1.453(3)
C1 C2 1.369(4)
C1 C6 1.380(4)
C1 H1A 0.9300
C2 C3 1.368(4)
C2 H2A 0.9300
C3 C4 1.361(4)
C4 C5 1.380(4)
C4 H4A 0.9300
C5 C6 1.386(4)
C5 H5A 0.9300
C6 C7 1.496(4)
C7 C8 1.540(4)
C7 H7A 0.9700
C7 H7B 0.9700
C8 C12 1.513(4)
C8 C9 1.537(4)
C8 H8A 0.9800
C9 C10 1.494(5)
C9 H9A 0.9700
C9 H9B 0.9700
C10 C11 1.231(5)
C10 H10A 0.9300
C11 H11A 0.9300
C11 H11B 0.9300
C12 C13 1.510(4)
C13 H13A 0.9600
C13 H13B 0.9600
C13 H13C 0.9600
C15 C16 1.524(4)
C15 C20 1.528(3)
C15 H15A 0.9800
C16 C17 1.538(4)
C16 H16A 0.9700
C16 H16B 0.9700
C17 C18 1.536(4)
C17 C21 1.542(3)
C17 H17A 0.9800
C18 C19 1.559(4)
C18 H18A 0.9700
C18 H18B 0.9700
C19 C20 1.517(3)
C19 H19A 0.9700
C19 H19B 0.9700
C20 C21 1.563(3)
C21 C22 1.513(3)
C21 C23 1.535(4)
C22 H22B 0.9600
C22 H22C 0.9600
C22 H22D 0.9600
C23 H23A 0.9600
C23 H23B 0.9600
C23 H23C 0.9600

loop_
_geom_torsion_atom_site_label_1
_geom_torsion_atom_site_label_2
_geom_torsion_atom_site_label_3
_geom_torsion_atom_site_label_4
_geom_torsion
C12 N1 N2 C14 -74.0(3)
C12 N1 N2 C20 154.1(2)
C6 C1 C2 C3 -0.6(5)
C1 C2 C3 C4 0.1(5)
C1 C2 C3 Br1 178.9(2)
C2 C3 C4 C5 0.3(5)
Br1 C3 C4 C5 -178.6(2)
C3 C4 C5 C6 -0.1(5)
C2 C1 C6 C5 0.7(5)
C2 C1 C6 C7 -178.6(3)
C4 C5 C6 C1 -0.4(4)
C4 C5 C6 C7 178.9(3)
C1 C6 C7 C8 -110.0(3)
C5 C6 C7 C8 70.8(3)
C6 C7 C8 C12 -164.2(2)
C6 C7 C8 C9 70.9(3)
C12 C8 C9 C10 57.9(4)
C7 C8 C9 C10 -176.6(3)
C8 C9 C10 C11 -128.0(5)
N2 N1 C12 C13 177.8(3)
N2 N1 C12 C8 -3.5(4)
C9 C8 C12 N1 -114.5(3)
C7 C8 C12 N1 120.0(3)
C9 C8 C12 C13 64.1(4)
C7 C8 C12 C13 -61.3(4)
C15 O2 C14 O1 179.0(2)
C15 O2 C14 N2 -0.4(2)
N1 N2 C14 O1 25.4(4)
C20 N2 C14 O1 160.7(3)
N1 N2 C14 O2 -155.20(18)
C20 N2 C14 O2 -19.9(3)
C14 O2 C15 C16 133.8(2)
C14 O2 C15 C20 19.0(2)
O2 C15 C16 C17 -124.0(2)
C20 C15 C16 C17 -9.5(3)
C15 C16 C17 C18 -63.7(3)
C15 C16 C17 C21 44.4(2)
C16 C17 C18 C19 75.4(2)
C21 C17 C18 C19 -32.6(2)
C17 C18 C19 C20 -5.2(2)
C14 N2 C20 C19 145.7(2)
N1 N2 C20 C19 -78.3(3)
C14 N2 C20 C15 29.6(2)
N1 N2 C20 C15 165.53(18)
C14 N2 C20 C21 -82.4(2)
N1 N2 C20 C21 53.6(3)
C18 C19 C20 N2 179.4(2)
C18 C19 C20 C15 -68.0(2)
C18 C19 C20 C21 41.1(2)
O2 C15 C20 N2 -28.6(2)
C16 C15 C20 N2 -151.3(2)
O2 C15 C20 C19 -156.31(19)
C16 C15 C20 C19 81.0(2)
O2 C15 C20 C21 95.1(2)
C16 C15 C20 C21 -27.6(2)
C18 C17 C21 C22 172.3(2)
C16 C17 C21 C22 59.8(3)
C18 C17 C21 C23 -62.4(3)
C16 C17 C21 C23 -174.9(2)
C18 C17 C21 C20 54.1(2)
C16 C17 C21 C20 -58.4(2)
N2 C20 C21 C22 41.3(3)
C19 C20 C21 C22 -178.9(2)
C15 C20 C21 C22 -68.1(3)
N2 C20 C21 C23 -83.4(3)
C19 C20 C21 C23 56.4(2)
C15 C20 C21 C23 167.3(2)
N2 C20 C21 C17 160.9(2)
C19 C20 C21 C17 -59.4(2)
C15 C20 C21 C17 51.5(2)
